data_4125120
loop_
_publ_author_name
'Novotn\'y, Jan'
'Sojka, Martin'
'Komorovsky, Stanislav'
'Ne\<cas, Marek'
'Marek, Radek'

_publ_section_title
;
 Interpreting the Paramagnetic NMR Spectra of Potential Ru(III)
 Metallodrugs: Synergy between Experiment and Relativistic DFT
 Calculations.
;
_journal_issue 27
_journal_name_full 'Journal of the American Chemical Society'
_journal_page_first 8432
_journal_page_last 8445
_journal_paper_doi 10.1021/jacs.6b02749
_journal_volume 138
_journal_year 2016
_chemical_formula_sum 'C14 H15 Cl4 N4 O Ru S'
_chemical_formula_weight 530.23
_space_group_crystal_system monoclinic
_space_group_IT_number 14
_space_group_name_Hall '-P 2yn'
_space_group_name_H-M_alt 'P 1 21/n 1'
_symmetry_space_group_name_Hall '-P 2yn'
_symmetry_space_group_name_H-M 'P 1 21/n 1'
_atom_sites_solution_hydrogens geom
_audit_creation_method
;
by MiB
;
_cell_angle_alpha 90
_cell_angle_beta 90.688(6)
_cell_angle_gamma 90
_cell_formula_units_Z 4
_cell_length_a 7.1525(4)
_cell_length_b 23.0424(18)
_cell_length_c 11.8290(9)
_cell_measurement_reflns_used 6049
_cell_measurement_temperature 120(2)
_cell_measurement_theta_max 29.6810
_cell_measurement_theta_min 3.0580
_cell_volume 1949.4(2)
_computing_cell_refinement
;
CrysAlisPro, Agilent Technologies,
Version 1.171.37.35 (release 13-08-2014 CrysAlis171 .NET)
(compiled Aug 13 2014,18:06:01)
;
_computing_data_collection
;
CrystalClear-SM Expert 2.0 r15 (Rigaku, 2011)
;
_computing_data_reduction
;
CrysAlisPro, Agilent Technologies,
Version 1.171.37.35 (release 13-08-2014 CrysAlis171 .NET)
(compiled Aug 13 2014,18:06:01)
;
_computing_structure_refinement 'SHELXL-2014/7 (Sheldrick, 2014)'
_computing_structure_solution 'SHELXT 2014/5 (Sheldrick, 2014)'
_diffrn_ambient_temperature 120(2)
_diffrn_measured_fraction_theta_full 0.998
_diffrn_measured_fraction_theta_max 0.998
_diffrn_measurement_device_type 'AFC11 (Right): Eulerian 3 circle'
_diffrn_measurement_method 'Profile data from \w-scans'
_diffrn_radiation_type 'Molybdenum K\a'
_diffrn_radiation_wavelength 0.71075
_diffrn_reflns_av_unetI/netI 0.0107
_diffrn_reflns_Laue_measured_fraction_full 0.998
_diffrn_reflns_Laue_measured_fraction_max 0.998
_diffrn_reflns_limit_h_max 8
_diffrn_reflns_limit_h_min -8
_diffrn_reflns_limit_k_max 27
_diffrn_reflns_limit_k_min -28
_diffrn_reflns_limit_l_max 12
_diffrn_reflns_limit_l_min -14
_diffrn_reflns_number 7115
_diffrn_reflns_point_group_measured_fraction_full 0.998
_diffrn_reflns_point_group_measured_fraction_max 0.998
_diffrn_reflns_theta_full 25.242
_diffrn_reflns_theta_max 25.677
_diffrn_reflns_theta_min 3.162
_diffrn_source 'Rotating Anode MicroMax-007HF DW 1.2 kW'
_diffrn_standards_decay_% 0(infinity)
_diffrn_standards_interval_count infinity
_diffrn_standards_number 0
_exptl_absorpt_coefficient_mu 1.470
_exptl_absorpt_correction_T_max 1.00000
_exptl_absorpt_correction_T_min 0.64782
_exptl_absorpt_correction_type multi-scan
_exptl_absorpt_process_details
;
CrysAlisPro, Agilent Technologies,
Version 1.171.37.35 (release 13-08-2014 CrysAlis171 .NET)
(compiled Aug 13 2014,18:06:01)
Empirical absorption correction using spherical harmonics,
 implemented in SCALE3 ABSPACK scaling algorithm.
;
_exptl_crystal_colour 'pale orange'
_exptl_crystal_density_diffrn 1.807
_exptl_crystal_description plate
_exptl_crystal_F_000 1052
_exptl_crystal_size_max 0.160
_exptl_crystal_size_mid 0.140
_exptl_crystal_size_min 0.050
_refine_diff_density_max 1.665
_refine_diff_density_min -2.651
_refine_diff_density_rms 0.281
_refine_ls_extinction_method none
_refine_ls_goodness_of_fit_ref 1.035
_refine_ls_hydrogen_treatment constr
_refine_ls_matrix_type full
_refine_ls_number_parameters 229
_refine_ls_number_reflns 7115
_refine_ls_number_restraints 0
_refine_ls_restrained_S_all 1.035
_refine_ls_R_factor_all 0.0768
_refine_ls_R_factor_gt 0.0709
_refine_ls_shift/su_max 0.001
_refine_ls_shift/su_mean 0.000
_refine_ls_structure_factor_coef Fsqd
_refine_ls_weighting_details 'w=1/[\s^2^(Fo^2^)+(0.1779P)^2^+5.8614P] where P=(Fo^2^+2Fc^2^)/3'
_refine_ls_weighting_scheme calc
_refine_ls_wR_factor_gt 0.2195
_refine_ls_wR_factor_ref 0.2295
_reflns_Friedel_coverage 0.000
_reflns_number_gt 6247
_reflns_number_total 7115
_reflns_threshold_expression 'I > 2\s(I)'
_cod_data_source_file ja6b02749_si_002.cif
_cod_data_source_block 3_CCDC-1465347
_cod_depositor_comments 'Adding full bibliography for 4125120--4125125.cif.'
_cod_database_code 4125120
_shelx_shelxl_version_number 2014/7
_shelx_space_group_comment
;
The symmetry employed for this shelxl refinement is uniquely defined
by the following loop, which should always be used as a source of
symmetry information in preference to the above space-group names.
They are only intended as comments.
;
_shelx_estimated_absorpt_t_min 0.799
_shelx_estimated_absorpt_t_max 0.930

loop_
_space_group_symop_operation_xyz
'x, y, z'
'-x+1/2, y+1/2, -z+1/2'
'-x, -y, -z'
'x-1/2, -y-1/2, z-1/2'

loop_
_atom_site_label
_atom_site_type_symbol
_atom_site_fract_x
_atom_site_fract_y
_atom_site_fract_z
_atom_site_U_iso_or_equiv
_atom_site_adp_type
_atom_site_occupancy
_atom_site_site_symmetry_order
_atom_site_calc_flag
_atom_site_refinement_flags_posn
_atom_site_refinement_flags_adp
Ru1 Ru 0.48341(8) 0.31121(2) 0.58003(5) 0.0150(3) Uani 1 1 d . .
Cl1 Cl 0.7138(3) 0.30437(7) 0.44200(15) 0.0205(4) Uani 1 1 d . .
Cl2 Cl 0.7122(3) 0.31231(6) 0.72392(15) 0.0203(4) Uani 1 1 d . .
Cl3 Cl 0.2495(3) 0.31589(6) 0.71918(15) 0.0204(4) Uani 1 1 d . .
Cl4 Cl 0.2408(3) 0.30796(6) 0.44341(15) 0.0202(4) Uani 1 1 d . .
S1 S 0.5009(3) 0.40916(7) 0.55658(15) 0.0190(4) Uani 1 1 d . .
O1 O 0.4619(8) 0.4310(2) 0.4411(4) 0.0271(12) Uani 1 1 d . .
N1 N 0.4710(7) 0.2191(2) 0.5907(4) 0.0149(11) Uani 1 1 d . .
N2 N 0.3576(10) -0.0105(3) 0.6246(6) 0.0337(16) Uani 1 1 d . .
N3 N 0.4949(8) 0.2859(3) 0.0824(5) 0.0204(13) Uani 1 1 d . .
H3 H 0.5229 0.2489 0.0748 0.024 Uiso 1 1 calc R U
N4 N 0.3471(11) 0.5097(3) 0.1299(6) 0.0360(16) Uani 1 1 d . .
C1 C 0.4719(10) 0.1925(3) 0.6914(6) 0.0204(15) Uani 1 1 d . .
H1 H 0.4899 0.2153 0.7577 0.024 Uiso 1 1 calc R U
C2 C 0.4479(10) 0.1335(3) 0.7026(6) 0.0218(15) Uani 1 1 d . .
H2 H 0.4496 0.1159 0.7753 0.026 Uiso 1 1 calc R U
C3 C 0.4211(10) 0.0998(3) 0.6057(7) 0.0231(16) Uani 1 1 d . .
C4 C 0.4270(10) 0.1271(3) 0.5009(6) 0.0233(15) Uani 1 1 d . .
H4 H 0.4135 0.1054 0.4331 0.028 Uiso 1 1 calc R U
C5 C 0.4528(10) 0.1861(3) 0.4974(7) 0.0216(16) Uani 1 1 d . .
H5 H 0.4580 0.2045 0.4257 0.026 Uiso 1 1 calc R U
C6 C 0.3886(10) 0.0388(3) 0.6159(6) 0.0227(15) Uani 1 1 d . .
C7 C 0.4623(11) 0.3178(3) -0.0120(7) 0.0240(16) Uani 1 1 d . .
H7 H 0.4682 0.3001 -0.0844 0.029 Uiso 1 1 calc R U
C8 C 0.4209(11) 0.3756(3) -0.0029(7) 0.0252(16) Uani 1 1 d . .
H8 H 0.3969 0.3985 -0.0682 0.030 Uiso 1 1 calc R U
C9 C 0.4149(10) 0.3999(3) 0.1052(6) 0.0215(15) Uani 1 1 d . .
C10 C 0.4476(10) 0.3657(3) 0.2014(6) 0.0231(15) Uani 1 1 d . .
H10 H 0.4430 0.3821 0.2750 0.028 Uiso 1 1 calc R U
C11 C 0.4864(11) 0.3080(3) 0.1864(7) 0.0213(16) Uani 1 1 d . .
H11 H 0.5074 0.2838 0.2503 0.026 Uiso 1 1 calc R U
C12 C 0.3744(11) 0.4611(3) 0.1187(7) 0.0271(16) Uani 1 1 d . .
C13 C 0.7252(12) 0.4363(3) 0.5949(8) 0.0321(18) Uani 1 1 d . .
H13A H 0.7315 0.4778 0.5775 0.048 Uiso 1 1 calc R U
H13B H 0.8211 0.4155 0.5523 0.048 Uiso 1 1 calc R U
H13C H 0.7469 0.4304 0.6760 0.048 Uiso 1 1 calc R U
C14 C 0.3555(13) 0.4478(3) 0.6505(7) 0.0337(19) Uani 1 1 d . .
H14A H 0.3724 0.4896 0.6390 0.050 Uiso 1 1 calc R U
H14B H 0.3891 0.4378 0.7286 0.050 Uiso 1 1 calc R U
H14C H 0.2245 0.4375 0.6357 0.050 Uiso 1 1 calc R U

loop_
_atom_site_aniso_label
_atom_site_aniso_U_11
_atom_site_aniso_U_22
_atom_site_aniso_U_33
_atom_site_aniso_U_23
_atom_site_aniso_U_13
_atom_site_aniso_U_12
Ru1 0.0142(4) 0.0179(4) 0.0130(4) 0.00026(17) 0.0035(3) -0.00030(17)
Cl1 0.0177(9) 0.0260(8) 0.0180(9) 0.0008(6) 0.0077(7) 0.0024(6)
Cl2 0.0188(10) 0.0252(9) 0.0169(9) 0.0012(5) -0.0007(7) -0.0008(6)
Cl3 0.0184(9) 0.0241(8) 0.0189(9) 0.0000(6) 0.0094(7) -0.0011(6)
Cl4 0.0182(9) 0.0248(9) 0.0177(10) 0.0025(6) -0.0007(7) -0.0025(6)
S1 0.0216(9) 0.0186(8) 0.0169(9) 0.0000(6) 0.0041(7) -0.0012(6)
O1 0.042(3) 0.023(2) 0.016(3) 0.0014(19) 0.004(2) -0.003(2)
N1 0.013(3) 0.020(3) 0.012(3) 0.000(2) 0.000(2) -0.001(2)
N2 0.041(4) 0.027(4) 0.034(4) 0.002(3) 0.016(3) -0.006(3)
N3 0.018(3) 0.027(3) 0.016(3) 0.002(2) 0.002(2) 0.005(2)
N4 0.040(4) 0.030(4) 0.037(4) -0.003(3) -0.001(3) 0.006(3)
C1 0.017(4) 0.027(4) 0.018(4) -0.001(2) 0.005(3) 0.000(2)
C2 0.016(4) 0.025(3) 0.025(4) 0.006(3) 0.007(3) 0.001(3)
C3 0.012(3) 0.023(3) 0.035(4) -0.001(3) 0.010(3) -0.001(3)
C4 0.023(4) 0.027(3) 0.020(4) -0.002(3) -0.001(3) -0.002(3)
C5 0.016(4) 0.026(4) 0.023(4) 0.000(3) -0.001(3) 0.004(2)
C6 0.019(4) 0.030(4) 0.019(4) 0.001(3) 0.004(3) 0.002(3)
C7 0.027(4) 0.028(4) 0.018(4) -0.003(3) 0.000(3) -0.001(3)
C8 0.025(4) 0.027(4) 0.024(4) 0.003(3) -0.001(3) -0.003(3)
C9 0.016(3) 0.024(3) 0.024(4) -0.003(3) 0.002(3) -0.002(3)
C10 0.020(4) 0.028(3) 0.021(4) -0.004(3) 0.006(3) 0.000(3)
C11 0.018(4) 0.030(4) 0.016(4) 0.004(3) 0.001(3) -0.002(3)
C12 0.023(4) 0.032(4) 0.027(4) 0.000(3) -0.002(3) -0.001(3)
C13 0.027(4) 0.031(4) 0.038(5) 0.001(3) -0.001(4) -0.009(3)
C14 0.041(5) 0.026(4) 0.034(5) -0.006(3) 0.018(4) 0.000(3)

loop_
_atom_type_symbol
_atom_type_description
_atom_type_scat_dispersion_real
_atom_type_scat_dispersion_imag
_atom_type_scat_source
C C 0.0033 0.0016 'International Tables Vol C Tables 4.2.6.8 and 6.1.1.4'
H H 0.0000 0.0000 'International Tables Vol C Tables 4.2.6.8 and 6.1.1.4'
N N 0.0061 0.0033 'International Tables Vol C Tables 4.2.6.8 and 6.1.1.4'
O O 0.0106 0.0060 'International Tables Vol C Tables 4.2.6.8 and 6.1.1.4'
S S 0.1246 0.1234 'International Tables Vol C Tables 4.2.6.8 and 6.1.1.4'
Cl Cl 0.1484 0.1585 'International Tables Vol C Tables 4.2.6.8 and 6.1.1.4'
Ru Ru -1.2594 0.8363 'International Tables Vol C Tables 4.2.6.8 and 6.1.1.4'

loop_
_geom_angle_atom_site_label_1
_geom_angle_atom_site_label_2
_geom_angle_atom_site_label_3
_geom_angle
N1 Ru1 S1 176.31(15)
N1 Ru1 Cl1 90.25(15)
S1 Ru1 Cl1 86.66(6)
N1 Ru1 Cl2 89.83(15)
S1 Ru1 Cl2 92.23(6)
Cl1 Ru1 Cl2 90.92(6)
N1 Ru1 Cl4 88.74(15)
S1 Ru1 Cl4 89.37(6)
Cl1 Ru1 Cl4 92.20(6)
Cl2 Ru1 Cl4 176.58(6)
N1 Ru1 Cl3 88.50(15)
S1 Ru1 Cl3 94.58(6)
Cl1 Ru1 Cl3 178.74(6)
Cl2 Ru1 Cl3 89.29(6)
Cl4 Ru1 Cl3 87.57(6)
O1 S1 C14 107.6(4)
O1 S1 C13 106.0(4)
C14 S1 C13 101.5(4)
O1 S1 Ru1 116.1(2)
C14 S1 Ru1 112.9(3)
C13 S1 Ru1 111.6(3)
C1 N1 C5 118.1(6)
C1 N1 Ru1 120.6(4)
C5 N1 Ru1 121.3(4)
C11 N3 C7 123.0(6)
C11 N3 H3 118.5
C7 N3 H3 118.5
N1 C1 C2 122.5(7)
N1 C1 H1 118.7
C2 C1 H1 118.7
C1 C2 C3 119.1(7)
C1 C2 H2 120.5
C3 C2 H2 120.5
C4 C3 C2 118.4(6)
C4 C3 C6 121.7(7)
C2 C3 C6 119.9(7)
C5 C4 C3 118.7(7)
C5 C4 H4 120.7
C3 C4 H4 120.7
N1 C5 C4 123.2(7)
N1 C5 H5 118.4
C4 C5 H5 118.4
N2 C6 C3 178.3(8)
N3 C7 C8 119.8(7)
N3 C7 H7 120.1
C8 C7 H7 120.1
C7 C8 C9 118.1(7)
C7 C8 H8 121.0
C9 C8 H8 121.0
C8 C9 C10 120.8(6)
C8 C9 C12 119.9(7)
C10 C9 C12 119.2(6)
C11 C10 C9 118.2(7)
C11 C10 H10 120.9
C9 C10 H10 120.9
N3 C11 C10 120.1(7)
N3 C11 H11 119.9
C10 C11 H11 119.9
N4 C12 C9 178.3(8)
S1 C13 H13A 109.5
S1 C13 H13B 109.5
H13A C13 H13B 109.5
S1 C13 H13C 109.5
H13A C13 H13C 109.5
H13B C13 H13C 109.5
S1 C14 H14A 109.5
S1 C14 H14B 109.5
H14A C14 H14B 109.5
S1 C14 H14C 109.5
H14A C14 H14C 109.5
H14B C14 H14C 109.5

loop_
_geom_bond_atom_site_label_1
_geom_bond_atom_site_label_2
_geom_bond_distance
Ru1 N1 2.128(5)
Ru1 S1 2.2777(17)
Ru1 Cl1 2.3391(17)
Ru1 Cl2 2.3469(18)
Ru1 Cl4 2.3579(18)
Ru1 Cl3 2.3637(17)
S1 O1 1.479(5)
S1 C14 1.771(8)
S1 C13 1.775(8)
N1 C1 1.340(9)
N1 C5 1.345(9)
N2 C6 1.162(10)
N3 C11 1.334(9)
N3 C7 1.355(9)
N3 H3 0.8800
N4 C12 1.145(10)
C1 C2 1.378(9)
C1 H1 0.9500
C2 C3 1.395(11)
C2 H2 0.9500
C3 C4 1.392(10)
C3 C6 1.431(10)
C4 C5 1.372(10)
C4 H4 0.9500
C5 H5 0.9500
C7 C8 1.369(10)
C7 H7 0.9500
C8 C9 1.396(10)
C8 H8 0.9500
C9 C10 1.401(10)
C9 C12 1.451(10)
C10 C11 1.369(10)
C10 H10 0.9500
C11 H11 0.9500
C13 H13A 0.9800
C13 H13B 0.9800
C13 H13C 0.9800
C14 H14A 0.9800
C14 H14B 0.9800
C14 H14C 0.9800

loop_
_geom_torsion_atom_site_label_1
_geom_torsion_atom_site_label_2
_geom_torsion_atom_site_label_3
_geom_torsion_atom_site_label_4
_geom_torsion
C5 N1 C1 C2 -2.5(10)
Ru1 N1 C1 C2 174.3(5)
N1 C1 C2 C3 -0.1(11)
C1 C2 C3 C4 2.5(10)
C1 C2 C3 C6 -177.5(7)
C2 C3 C4 C5 -2.1(11)
C6 C3 C4 C5 177.9(7)
C1 N1 C5 C4 2.9(10)
Ru1 N1 C5 C4 -173.8(6)
C3 C4 C5 N1 -0.6(11)
C11 N3 C7 C8 0.9(11)
N3 C7 C8 C9 0.4(11)
C7 C8 C9 C10 -1.0(11)
C7 C8 C9 C12 179.1(7)
C8 C9 C10 C11 0.3(11)
C12 C9 C10 C11 -179.7(7)
C7 N3 C11 C10 -1.6(11)
C9 C10 C11 N3 0.9(11)
